data_7118362
loop_
_publ_author_name
'Ghosh, Monisankar'
'Saha, Suchandrima'
'Dutta, Samir Kumar'

_publ_section_title
;
 'Dual hit' metabolic modulator LDCA selectively kills cancer cells by
 efficient competitive inhibition of LDH-A.
;
_journal_issue 11
_journal_name_full 'Chemical communications (Cambridge, England)'
_journal_page_first 2401
_journal_page_last 2404
_journal_paper_doi 10.1039/c5cc09903j
_journal_volume 52
_journal_year 2016
_chemical_formula_moiety 'C8 H5 Cl3 F N O'
_chemical_formula_sum 'C8 H5 Cl3 F N O'
_chemical_formula_weight 256.48
_chemical_melting_point 370.15
_chemical_name_common acetamide
_chemical_name_systematic 2,2-dichloro-N-(3-chloro-4-fluorophenyl)acetamide
_space_group_crystal_system monoclinic
_space_group_IT_number 14
_space_group_name_Hall '-P 2ybc'
_space_group_name_H-M_alt 'P 1 21/c 1'
_symmetry_space_group_name_Hall '-P 2ybc'
_symmetry_space_group_name_H-M 'P 1 21/c 1'
_atom_sites_solution_hydrogens geom
_atom_sites_solution_primary direct
_audit_creation_date 2015-06-19
_audit_creation_method
;
Olex2 1.2
(compiled 2015.01.26 svn.r3150 for OlexSys, GUI svn.r4998)
;
_audit_update_record
;
2015-11-30 deposited with the CCDC.
2015-12-22 downloaded from the CCDC.
;
_cell_angle_alpha 90
_cell_angle_beta 98.134(5)
_cell_angle_gamma 90
_cell_formula_units_Z 4
_cell_length_a 9.1964(10)
_cell_length_b 11.7747(12)
_cell_length_c 9.7412(10)
_cell_measurement_reflns_used 4486
_cell_measurement_temperature 293(2)
_cell_measurement_theta_max 27.157
_cell_measurement_theta_min 2.24
_cell_volume 1044.21(19)
_computing_cell_refinement 'SAINT v7.34A (Bruker, 200?)'
_computing_data_collection
;
CrystalClear-SM Expert 2.0 r7 (Rigaku, 2011)
;
_computing_data_reduction 'SAINT v7.34A (Bruker, 200?)'
_computing_molecular_graphics 'Olex2 (Dolomanov et al., 2009)'
_computing_publication_material 'Olex2 (Dolomanov et al., 2009)'
_computing_structure_refinement 'ShelXL (Sheldrick, 2008)'
_computing_structure_solution 'ShelXT (Sheldrick, 2015)'
_diffrn_ambient_temperature 293.15
_diffrn_detector CCD
_diffrn_detector_area_resol_mean 28.5714
_diffrn_detector_type 'Rigaku Saturn724+'
_diffrn_measured_fraction_theta_full 0.999
_diffrn_measured_fraction_theta_max 0.985
_diffrn_measurement_device 'AFC12 (Right): Kappa 3 circle'
_diffrn_measurement_device_type 'CCD area detector'
_diffrn_measurement_method 'phi and omega scans'
_diffrn_measurement_specimen_support 'Mitegen 50um'
_diffrn_radiation_collimation 0.3
_diffrn_radiation_monochromator graphite
_diffrn_radiation_probe x-ray
_diffrn_radiation_type MoK\a
_diffrn_radiation_wavelength 0.71073
_diffrn_reflns_av_R_equivalents 0.0414
_diffrn_reflns_av_unetI/netI 0.0309
_diffrn_reflns_laue_measured_fraction_full 0.999
_diffrn_reflns_laue_measured_fraction_max 0.985
_diffrn_reflns_limit_h_max 11
_diffrn_reflns_limit_h_min -11
_diffrn_reflns_limit_k_max 15
_diffrn_reflns_limit_k_min -15
_diffrn_reflns_limit_l_max 12
_diffrn_reflns_limit_l_min -12
_diffrn_reflns_number 9568
_diffrn_reflns_point_group_measured_fraction_full 0.999
_diffrn_reflns_point_group_measured_fraction_max 0.985
_diffrn_reflns_theta_full 26.000
_diffrn_reflns_theta_max 27.309
_diffrn_reflns_theta_min 2.730
_diffrn_source 'Rotating Anode'
_diffrn_source_current 24.0
_diffrn_source_power 1.2
_diffrn_source_target Mo
_diffrn_source_type 'Rotating Anode'
_diffrn_source_voltage 50.0
_exptl_absorpt_coefficient_mu 0.855
_exptl_absorpt_correction_T_min 0.630528
_exptl_absorpt_correction_type multi-scan
_exptl_absorpt_process_details
;
SADABS-2004/1 (Bruker,2004) was used for absorption correction.
R(int) was 0.0908 before and 0.0452 after correction.
The Ratio of minimum to maximum transmission is 0.6305.
The \l/2 correction factor is 0.0015.
;
_exptl_crystal_colour 'clear whiteish colourless'
_exptl_crystal_colour_lustre clear
_exptl_crystal_colour_modifier whiteish
_exptl_crystal_colour_primary colourless
_exptl_crystal_density_diffrn 1.631
_exptl_crystal_description block
_exptl_crystal_F_000 512
_exptl_crystal_recrystallization_method 'Re-crystallisation from solvent: Methanol'
_exptl_crystal_size_max 0.85
_exptl_crystal_size_mid 0.32
_exptl_crystal_size_min 0.2
_exptl_transmission_factor_max 1.0
_refine_diff_density_max 0.418
_refine_diff_density_min -0.473
_refine_diff_density_rms 0.070
_refine_ls_extinction_method none
_refine_ls_goodness_of_fit_ref 1.038
_refine_ls_hydrogen_treatment constr
_refine_ls_matrix_type full
_refine_ls_number_parameters 127
_refine_ls_number_reflns 2321
_refine_ls_number_restraints 0
_refine_ls_restrained_S_all 1.038
_refine_ls_R_factor_all 0.0596
_refine_ls_R_factor_gt 0.0453
_refine_ls_shift/su_max 0.000
_refine_ls_shift/su_mean 0.000
_refine_ls_structure_factor_coef Fsqd
_refine_ls_weighting_details 'w=1/[\s^2^(Fo^2^)+(0.0599P)^2^+0.6427P] where P=(Fo^2^+2Fc^2^)/3'
_refine_ls_weighting_scheme calc
_refine_ls_wR_factor_gt 0.1191
_refine_ls_wR_factor_ref 0.1340
_reflns_Friedel_coverage 0.000
_reflns_number_gt 1787
_reflns_number_total 2321
_reflns_threshold_expression 'I > 2\s(I)'
_cod_data_source_file c5cc09903j2.cif
_cod_data_source_block LDCA
_cod_depositor_comments 'Adding full bibliography for 7118362.cif.'
_cod_database_code 7118362
_shelxl_version_number 2014/6
_shelx_space_group_comment
;
The symmetry employed for this shelxl refinement is uniquely defined
by the following loop, which should always be used as a source of
symmetry information in preference to the above space-group names.
They are only intended as comments.
;
_olex2_refinement_description
;
1. Fixed Uiso
 At 1.2 times of:
  All C(H) groups, All N(H) groups
2.a Ternary CH refined with riding coordinates:
 C8(H8)
2.b Aromatic/amide H refined with riding coordinates:
 N1(H1), C3(H3), C5(H5), C6(H6)
;
_olex2_date_sample_data_collection 2015-06-18
_olex2_date_sample_submission 2015-06-18
_olex2_submission_original_sample_id MG_LD_CA
_olex2_submission_special_instructions 'No special instructions were received'

loop_
_space_group_symop_operation_xyz
'x, y, z'
'-x, y+1/2, -z+1/2'
'-x, -y, -z'
'x, -y-1/2, z-1/2'

loop_
_atom_site_label
_atom_site_type_symbol
_atom_site_fract_x
_atom_site_fract_y
_atom_site_fract_z
_atom_site_U_iso_or_equiv
_atom_site_adp_type
_atom_site_occupancy
_atom_site_site_symmetry_order
_atom_site_calc_flag
_atom_site_refinement_flags_posn
Cl1 Cl 0.70295(12) 0.26690(8) 0.58134(12) 0.0948(3) Uani 1 1 d .
F1 F 0.9203(3) 0.24923(16) 0.3873(2) 0.0925(6) Uani 1 1 d .
O1 O 0.7016(3) 0.76123(18) 0.23329(17) 0.0784(7) Uani 1 1 d .
N1 N 0.7194(2) 0.68732(17) 0.45028(17) 0.0482(5) Uani 1 1 d .
H1 H 0.7065 0.7031 0.5339 0.058 Uiso 1 1 calc R
C1 C 0.8675(3) 0.3557(2) 0.3976(3) 0.0621(7) Uani 1 1 d .
Cl2 Cl 0.50536(8) 0.94987(7) 0.31194(7) 0.0702(3) Uani 1 1 d .
C2 C 0.7674(3) 0.3772(2) 0.4878(3) 0.0574(6) Uani 1 1 d .
Cl3 Cl 0.80952(9) 0.97229(8) 0.44033(9) 0.0798(3) Uani 1 1 d .
C3 C 0.7184(3) 0.4871(2) 0.5025(2) 0.0506(6) Uani 1 1 d .
H3 H 0.6525 0.5022 0.5643 0.061 Uiso 1 1 calc R
C4 C 0.7673(3) 0.5751(2) 0.4254(2) 0.0450(5) Uani 1 1 d .
C5 C 0.8667(3) 0.5520(2) 0.3327(2) 0.0540(6) Uani 1 1 d .
H5 H 0.8998 0.6100 0.2802 0.065 Uiso 1 1 calc R
C6 C 0.9154(3) 0.4413(3) 0.3201(3) 0.0636(7) Uani 1 1 d .
H6 H 0.9811 0.4252 0.2585 0.076 Uiso 1 1 calc R
C7 C 0.6925(3) 0.7706(2) 0.3570(2) 0.0499(6) Uani 1 1 d .
C8 C 0.6520(3) 0.8838(2) 0.4197(2) 0.0503(6) Uani 1 1 d .
H8 H 0.6223 0.8696 0.5109 0.060 Uiso 1 1 calc R

loop_
_atom_site_aniso_label
_atom_site_aniso_U_11
_atom_site_aniso_U_22
_atom_site_aniso_U_33
_atom_site_aniso_U_23
_atom_site_aniso_U_13
_atom_site_aniso_U_12
Cl1 0.1054(7) 0.0721(5) 0.1085(7) 0.0317(5) 0.0205(6) -0.0055(5)
F1 0.1025(15) 0.0672(11) 0.1070(15) -0.0056(10) 0.0118(12) 0.0245(10)
O1 0.133(2) 0.0773(14) 0.0277(8) 0.0050(8) 0.0223(10) 0.0204(13)
N1 0.0644(12) 0.0561(11) 0.0255(8) -0.0004(7) 0.0114(8) 0.0025(9)
C1 0.0596(16) 0.0611(16) 0.0625(15) -0.0064(12) -0.0019(13) 0.0071(13)
Cl2 0.0649(5) 0.0860(5) 0.0597(4) 0.0149(3) 0.0089(3) 0.0157(4)
C2 0.0561(15) 0.0599(15) 0.0538(13) 0.0077(12) -0.0003(12) -0.0041(12)
Cl3 0.0723(5) 0.0815(6) 0.0858(5) -0.0207(4) 0.0123(4) -0.0122(4)
C3 0.0499(13) 0.0634(15) 0.0389(11) 0.0034(10) 0.0073(10) -0.0018(11)
C4 0.0475(12) 0.0564(13) 0.0303(9) -0.0030(9) 0.0023(8) -0.0022(10)
C5 0.0554(14) 0.0664(16) 0.0422(11) -0.0017(10) 0.0141(11) -0.0022(12)
C6 0.0591(16) 0.0783(19) 0.0555(14) -0.0120(13) 0.0158(12) 0.0070(14)
C7 0.0613(14) 0.0602(14) 0.0292(9) 0.0005(9) 0.0093(9) 0.0016(11)
C8 0.0580(14) 0.0595(14) 0.0350(10) 0.0028(10) 0.0120(10) 0.0043(11)

loop_
_atom_type_symbol
_atom_type_description
_atom_type_scat_dispersion_real
_atom_type_scat_dispersion_imag
_atom_type_scat_source
C C 0.0033 0.0016 'International Tables Vol C Tables 4.2.6.8 and 6.1.1.4'
H H 0.0000 0.0000 'International Tables Vol C Tables 4.2.6.8 and 6.1.1.4'
Cl Cl 0.1484 0.1585 'International Tables Vol C Tables 4.2.6.8 and 6.1.1.4'
F F 0.0171 0.0103 'International Tables Vol C Tables 4.2.6.8 and 6.1.1.4'
N N 0.0061 0.0033 'International Tables Vol C Tables 4.2.6.8 and 6.1.1.4'
O O 0.0106 0.0060 'International Tables Vol C Tables 4.2.6.8 and 6.1.1.4'

loop_
_geom_angle_atom_site_label_1
_geom_angle_atom_site_label_2
_geom_angle_atom_site_label_3
_geom_angle
C4 N1 H1 116.7
C7 N1 H1 116.7
C7 N1 C4 126.65(18)
F1 C1 C2 119.6(3)
F1 C1 C6 119.6(3)
C6 C1 C2 120.7(3)
C1 C2 Cl1 120.2(2)
C1 C2 C3 119.5(2)
C3 C2 Cl1 120.3(2)
C2 C3 H3 119.8
C2 C3 C4 120.4(2)
C4 C3 H3 119.8
C3 C4 N1 117.9(2)
C3 C4 C5 119.6(2)
C5 C4 N1 122.5(2)
C4 C5 H5 120.4
C6 C5 C4 119.2(2)
C6 C5 H5 120.4
C1 C6 C5 120.6(2)
C1 C6 H6 119.7
C5 C6 H6 119.7
O1 C7 N1 124.8(2)
O1 C7 C8 121.6(2)
N1 C7 C8 113.51(18)
Cl2 C8 Cl3 110.59(14)
Cl2 C8 H8 109.1
Cl3 C8 H8 109.1
C7 C8 Cl2 110.68(16)
C7 C8 Cl3 108.39(17)
C7 C8 H8 109.1

loop_
_geom_bond_atom_site_label_1
_geom_bond_atom_site_label_2
_geom_bond_distance
Cl1 C2 1.738(3)
F1 C1 1.354(3)
O1 C7 1.224(3)
N1 H1 0.8600
N1 C4 1.424(3)
N1 C7 1.336(3)
C1 C2 1.383(4)
C1 C6 1.369(4)
Cl2 C8 1.768(3)
C2 C3 1.384(4)
Cl3 C8 1.772(3)
C3 H3 0.9300
C3 C4 1.392(3)
C4 C5 1.400(3)
C5 H5 0.9300
C5 C6 1.389(4)
C6 H6 0.9300
C7 C8 1.534(3)
C8 H8 0.9800

loop_
_geom_torsion_atom_site_label_1
_geom_torsion_atom_site_label_2
_geom_torsion_atom_site_label_3
_geom_torsion_atom_site_label_4
_geom_torsion
Cl1 C2 C3 C4 -178.54(19)
F1 C1 C2 Cl1 -3.1(4)
F1 C1 C2 C3 177.2(2)
F1 C1 C6 C5 -177.6(3)
O1 C7 C8 Cl2 43.5(3)
O1 C7 C8 Cl3 -77.9(3)
N1 C4 C5 C6 176.1(2)
N1 C7 C8 Cl2 -138.1(2)
N1 C7 C8 Cl3 100.5(2)
C1 C2 C3 C4 1.1(4)
C2 C1 C6 C5 1.3(4)
C2 C3 C4 N1 -176.7(2)
C2 C3 C4 C5 -0.1(4)
C3 C4 C5 C6 -0.4(4)
C4 N1 C7 O1 2.1(4)
C4 N1 C7 C8 -176.2(2)
C4 C5 C6 C1 -0.3(4)
C6 C1 C2 Cl1 177.9(2)
C6 C1 C2 C3 -1.8(4)
C7 N1 C4 C3 -146.6(2)
C7 N1 C4 C5 36.9(4)
